data_7218197
loop_
_publ_author_name
'Klein, Y. Maximilian'
'Constable, Edwin C.'
'Housecroft, Catherine E.'
'Zampese, Jennifer A.'
'Crochet, Aur\'elien'

_publ_section_title
;
 Greasy tails switch 1D-coordination
 [{Zn2(OAc)4(4&#x2032;-(4-ROC6H4)-4,2&#x2032;:6&#x2032;,4&#x2032;&#x2032;-tpy)}n]
 polymers to discrete
 [Zn2(OAc)4(4&#x2032;-(4-ROC6H4)-4,2&#x2032;:6&#x2032;,4&#x2032;&#x2032;-tpy)2]
 complexes
;
_journal_issue 42
_journal_name_full CrystEngComm
_journal_page_first 9915
_journal_paper_doi 10.1039/C4CE01422G
_journal_volume 16
_journal_year 2014
_chemical_formula_moiety 'C28 H29 N3 O'
_chemical_formula_sum 'C28 H29 N3 O'
_chemical_formula_weight 423.54
_chemical_name_systematic
; 
 ? 
;
_space_group_crystal_system monoclinic
_space_group_IT_number 9
_space_group_name_Hall 'C -2yc'
_space_group_name_H-M_alt 'C 1 c 1'
_symmetry_space_group_name_Hall 'C -2yc'
_symmetry_space_group_name_H-M 'C 1 c 1'
_atom_sites_solution_hydrogens geom
_audit_creation_method SHELXL-2013
_cell_angle_alpha 90
_cell_angle_beta 92.930(7)
_cell_angle_gamma 90
_cell_formula_units_Z 4
_cell_length_a 19.3470(19)
_cell_length_b 11.0840(13)
_cell_length_c 10.8074(10)
_cell_measurement_reflns_used 1650
_cell_measurement_temperature 123(2)
_cell_measurement_theta_max 66.06
_cell_measurement_theta_min 4.58
_cell_volume 2314.5(4)
_computing_cell_refinement 'Bruker SAINT'
_computing_data_collection 'Bruker APEX2'
_computing_data_reduction 'Bruker SAINT'
_computing_molecular_graphics 'Bruker SHELXTL'
_computing_publication_material 'Bruker SHELXTL'
_computing_structure_refinement 'SHELXL-2013 (Sheldrick, 2013)'
_computing_structure_solution 'SHELXS-97 (Sheldrick, 2008)'
_diffrn_ambient_temperature 123(2)
_diffrn_measured_fraction_theta_full 0.991
_diffrn_measured_fraction_theta_max 0.975
_diffrn_measurement_device_type 'Bruker APEX-II CCD'
_diffrn_measurement_method '\f and \w scans'
_diffrn_radiation_type CuK\a
_diffrn_radiation_wavelength 1.54178
_diffrn_reflns_av_R_equivalents 0.0456
_diffrn_reflns_av_unetI/netI 0.0402
_diffrn_reflns_Laue_measured_fraction_full 0.991
_diffrn_reflns_Laue_measured_fraction_max 0.975
_diffrn_reflns_limit_h_max 22
_diffrn_reflns_limit_h_min -23
_diffrn_reflns_limit_k_max 12
_diffrn_reflns_limit_k_min -13
_diffrn_reflns_limit_l_max 12
_diffrn_reflns_limit_l_min -8
_diffrn_reflns_number 8976
_diffrn_reflns_point_group_measured_fraction_full 0.991
_diffrn_reflns_point_group_measured_fraction_max 0.975
_diffrn_reflns_theta_full 66.500
_diffrn_reflns_theta_max 68.245
_diffrn_reflns_theta_min 4.577
_exptl_absorpt_coefficient_mu 0.581
_exptl_absorpt_correction_T_max 0.988
_exptl_absorpt_correction_T_min 0.959
_exptl_absorpt_correction_type multi-scan
_exptl_absorpt_process_details sadabs
_exptl_crystal_colour colourless
_exptl_crystal_density_diffrn 1.215
_exptl_crystal_description plate
_exptl_crystal_F_000 904
_exptl_crystal_size_max 0.100
_exptl_crystal_size_mid 0.060
_exptl_crystal_size_min 0.020
_refine_diff_density_max 0.144
_refine_diff_density_min -0.162
_refine_diff_density_rms 0.035
_refine_ls_abs_structure_details
; 
 Refined as an inversion twin. 
;
_refine_ls_abs_structure_Flack -0.1(4)
_refine_ls_extinction_method none
_refine_ls_goodness_of_fit_ref 1.035
_refine_ls_hydrogen_treatment constr
_refine_ls_matrix_type full
_refine_ls_number_parameters 291
_refine_ls_number_reflns 2852
_refine_ls_number_restraints 2
_refine_ls_restrained_S_all 1.035
_refine_ls_R_factor_all 0.0417
_refine_ls_R_factor_gt 0.0349
_refine_ls_shift/su_max 0.000
_refine_ls_shift/su_mean 0.000
_refine_ls_structure_factor_coef Fsqd
_refine_ls_weighting_details
; 
 w=1/[\s^2^(Fo^2^)+(0.0507P)^2^+0.1407P] 
 where P=(Fo^2^+2Fc^2^)/3 
;
_refine_ls_weighting_scheme calc
_refine_ls_wR_factor_gt 0.0855
_refine_ls_wR_factor_ref 0.0893
_reflns_Friedel_coverage 0.997
_reflns_Friedel_fraction_full 0.992
_reflns_Friedel_fraction_max 0.975
_reflns_number_gt 2562
_reflns_number_total 2852
_reflns_threshold_expression 'I > 2\s(I)'
_cod_data_source_file c4ce01422g2.cif
_cod_data_source_block jmk36
_cod_depositor_comments 'Adding full bibliography for 7218194--7218205.cif.'
_cod_database_code 7218197
_shelx_space_group_comment
; 
The symmetry employed for this shelxl refinement is uniquely defined 
by the following loop, which should always be used as a source of 
symmetry information in preference to the above space-group names. 
They are only intended as comments. 
;
_shelx_estimated_absorpt_t_min 0.944
_shelx_estimated_absorpt_t_max 0.988

loop_
_space_group_symop_operation_xyz
'x, y, z'
'x, -y, z+1/2'
'x+1/2, y+1/2, z'
'x+1/2, -y+1/2, z+1/2'

loop_
_atom_site_label
_atom_site_type_symbol
_atom_site_fract_x
_atom_site_fract_y
_atom_site_fract_z
_atom_site_U_iso_or_equiv
_atom_site_adp_type
_atom_site_occupancy
_atom_site_site_symmetry_order
_atom_site_calc_flag
_atom_site_refinement_flags_posn
_atom_site_refinement_flags_adp
N1 N 0.49935(12) 0.2660(2) 0.3454(2) 0.0311(5) Uani 1 1 d . .
N2 N 0.30431(11) 0.1854(2) 0.0287(2) 0.0242(5) Uani 1 1 d . .
N3 N 0.25394(12) 0.1453(2) -0.4310(2) 0.0320(6) Uani 1 1 d . .
C1 C 0.44571(14) 0.2231(3) 0.4033(3) 0.0309(6) Uani 1 1 d . .
H1A H 0.4518 0.2085 0.4898 0.037 Uiso 1 1 calc R U
C2 C 0.38124(13) 0.1980(3) 0.3464(3) 0.0272(6) Uani 1 1 d . .
H2A H 0.3449 0.1676 0.3934 0.033 Uiso 1 1 calc R U
C3 C 0.37062(13) 0.2180(2) 0.2200(3) 0.0240(6) Uani 1 1 d . .
C4 C 0.42641(14) 0.2631(3) 0.1581(3) 0.0296(6) Uani 1 1 d . .
H4A H 0.4221 0.2781 0.0715 0.036 Uiso 1 1 calc R U
C5 C 0.48851(14) 0.2860(3) 0.2245(3) 0.0316(7) Uani 1 1 d . .
H5A H 0.5257 0.3181 0.1807 0.038 Uiso 1 1 calc R U
C6 C 0.30281(13) 0.1928(2) 0.1523(3) 0.0233(6) Uani 1 1 d . .
C7 C 0.24244(13) 0.1795(2) 0.2152(3) 0.0245(6) Uani 1 1 d . .
H7A H 0.2439 0.1860 0.3030 0.029 Uiso 1 1 calc R U
C8 C 0.17973(13) 0.1566(2) 0.1503(3) 0.0236(6) Uani 1 1 d . .
C9 C 0.18135(14) 0.1524(2) 0.0213(3) 0.0246(6) Uani 1 1 d . .
H9A H 0.1399 0.1399 -0.0280 0.030 Uiso 1 1 calc R U
C10 C 0.24407(13) 0.1665(2) -0.0348(2) 0.0232(6) Uani 1 1 d . .
C11 C 0.30761(14) 0.1159(3) -0.3540(3) 0.0305(7) Uani 1 1 d . .
H11A H 0.3489 0.0893 -0.3893 0.037 Uiso 1 1 calc R U
C12 C 0.30674(14) 0.1218(3) -0.2267(3) 0.0271(6) Uani 1 1 d . .
H12A H 0.3468 0.1006 -0.1770 0.033 Uiso 1 1 calc R U
C13 C 0.24697(13) 0.1589(2) -0.1715(3) 0.0245(6) Uani 1 1 d . .
C14 C 0.19058(14) 0.1884(3) -0.2506(3) 0.0270(6) Uani 1 1 d . .
H14A H 0.1482 0.2129 -0.2179 0.032 Uiso 1 1 calc R U
C15 C 0.19671(15) 0.1816(3) -0.3771(3) 0.0312(7) Uani 1 1 d . .
H15A H 0.1578 0.2042 -0.4292 0.037 Uiso 1 1 calc R U
C16 C 0.11495(13) 0.1339(2) 0.2141(3) 0.0236(6) Uani 1 1 d . .
C17 C 0.11668(14) 0.0986(3) 0.3381(3) 0.0261(6) Uani 1 1 d . .
H17A H 0.1601 0.0917 0.3827 0.031 Uiso 1 1 calc R U
C18 C 0.05718(14) 0.0736(3) 0.3973(3) 0.0270(6) Uani 1 1 d . .
H18A H 0.0600 0.0509 0.4822 0.032 Uiso 1 1 calc R U
C19 C -0.00753(13) 0.0813(2) 0.3336(3) 0.0261(6) Uani 1 1 d . .
C20 C -0.01061(14) 0.1156(3) 0.2103(3) 0.0297(6) Uani 1 1 d . .
H20A H -0.0540 0.1205 0.1654 0.036 Uiso 1 1 calc R U
C21 C 0.04991(14) 0.1428(3) 0.1522(3) 0.0275(6) Uani 1 1 d . .
H21A H 0.0470 0.1680 0.0681 0.033 Uiso 1 1 calc R U
O1 O -0.06274(9) 0.05174(19) 0.4006(2) 0.0314(5) Uani 1 1 d . .
C22 C -0.12959(14) 0.0482(3) 0.3367(3) 0.0311(6) Uani 1 1 d . .
H22A H -0.1294 -0.0103 0.2675 0.037 Uiso 1 1 calc R U
H22B H -0.1415 0.1287 0.3021 0.037 Uiso 1 1 calc R U
C23 C -0.18198(14) 0.0109(3) 0.4278(3) 0.0352(7) Uani 1 1 d . .
H23A H -0.1833 0.0718 0.4946 0.042 Uiso 1 1 calc R U
H23B H -0.1680 -0.0672 0.4659 0.042 Uiso 1 1 calc R U
C24 C -0.25402(15) -0.0014(3) 0.3641(3) 0.0396(8) Uani 1 1 d . .
H24A H -0.2635 0.0706 0.3116 0.048 Uiso 1 1 calc R U
H24B H -0.2546 -0.0728 0.3091 0.048 Uiso 1 1 calc R U
C25 C -0.31126(15) -0.0143(3) 0.4540(4) 0.0449(9) Uani 1 1 d . .
H25A H -0.3140 0.0607 0.5033 0.054 Uiso 1 1 calc R U
H25B H -0.2997 -0.0814 0.5119 0.054 Uiso 1 1 calc R U
C26 C -0.38218(17) -0.0389(3) 0.3883(4) 0.0521(10) Uani 1 1 d . .
H26A H -0.3921 0.0253 0.3262 0.063 Uiso 1 1 calc R U
H26B H -0.3801 -0.1166 0.3434 0.063 Uiso 1 1 calc R U
C27 C -0.44091(17) -0.0440(4) 0.4755(5) 0.0597(12) Uani 1 1 d . .
H27A H -0.4456 0.0354 0.5161 0.072 Uiso 1 1 calc R U
H27B H -0.4300 -0.1047 0.5408 0.072 Uiso 1 1 calc R U
C28 C -0.50957(18) -0.0770(4) 0.4069(5) 0.0686(13) Uani 1 1 d . .
H28A H -0.5183 -0.0215 0.3372 0.103 Uiso 1 1 calc R U
H28B H -0.5472 -0.0708 0.4638 0.103 Uiso 1 1 calc R U
H28C H -0.5071 -0.1598 0.3756 0.103 Uiso 1 1 calc R U

loop_
_atom_site_aniso_label
_atom_site_aniso_U_11
_atom_site_aniso_U_22
_atom_site_aniso_U_33
_atom_site_aniso_U_23
_atom_site_aniso_U_13
_atom_site_aniso_U_12
N1 0.0227(11) 0.0428(14) 0.0275(15) -0.0032(11) -0.0017(9) -0.0019(10)
N2 0.0242(11) 0.0280(12) 0.0205(14) 0.0009(9) 0.0024(9) -0.0004(9)
N3 0.0348(13) 0.0405(15) 0.0208(14) -0.0011(10) 0.0029(10) -0.0058(10)
C1 0.0291(14) 0.0419(17) 0.0215(16) -0.0030(12) -0.0011(11) -0.0019(12)
C2 0.0239(13) 0.0359(15) 0.0220(17) -0.0015(11) 0.0020(11) -0.0043(11)
C3 0.0230(13) 0.0260(14) 0.0231(16) -0.0019(11) 0.0028(11) 0.0015(10)
C4 0.0247(13) 0.0416(17) 0.0225(17) 0.0022(12) 0.0015(11) 0.0012(12)
C5 0.0216(13) 0.0427(17) 0.0308(19) 0.0023(13) 0.0031(12) -0.0019(11)
C6 0.0249(13) 0.0258(13) 0.0190(16) 0.0008(10) 0.0000(11) 0.0024(10)
C7 0.0271(14) 0.0285(14) 0.0178(15) 0.0005(11) 0.0002(11) 0.0036(11)
C8 0.0255(14) 0.0240(14) 0.0213(16) 0.0002(10) 0.0025(11) 0.0016(10)
C9 0.0237(12) 0.0284(13) 0.0214(16) -0.0007(11) -0.0018(11) -0.0011(11)
C10 0.0259(14) 0.0244(13) 0.0194(16) 0.0008(10) 0.0008(11) -0.0015(10)
C11 0.0266(14) 0.0398(17) 0.0257(17) -0.0014(12) 0.0079(12) -0.0017(12)
C12 0.0237(13) 0.0340(16) 0.0236(17) 0.0024(12) 0.0009(11) -0.0036(11)
C13 0.0252(13) 0.0257(14) 0.0228(16) 0.0009(11) 0.0031(11) -0.0062(10)
C14 0.0230(12) 0.0360(16) 0.0222(16) -0.0013(12) 0.0016(11) -0.0019(11)
C15 0.0301(14) 0.0435(18) 0.0197(17) 0.0027(12) -0.0019(12) -0.0052(12)
C16 0.0274(14) 0.0254(14) 0.0180(15) -0.0021(11) 0.0010(11) 0.0023(11)
C17 0.0228(12) 0.0337(16) 0.0215(16) -0.0019(11) -0.0028(10) 0.0030(10)
C18 0.0284(14) 0.0351(15) 0.0176(15) 0.0022(11) 0.0020(11) 0.0019(11)
C19 0.0243(13) 0.0280(14) 0.0265(16) -0.0019(12) 0.0055(11) 0.0024(11)
C20 0.0231(13) 0.0392(16) 0.0267(17) 0.0013(12) -0.0002(11) 0.0045(11)
C21 0.0286(14) 0.0355(15) 0.0185(15) 0.0013(12) 0.0021(11) 0.0051(11)
O1 0.0218(9) 0.0446(12) 0.0283(12) 0.0011(9) 0.0064(8) -0.0001(8)
C22 0.0231(13) 0.0359(15) 0.0347(18) -0.0028(12) 0.0037(12) 0.0011(11)
C23 0.0279(14) 0.0330(16) 0.045(2) -0.0011(14) 0.0096(13) 0.0020(12)
C24 0.0290(15) 0.0342(17) 0.056(2) -0.0041(14) 0.0066(15) -0.0010(12)
C25 0.0280(16) 0.042(2) 0.065(3) 0.0087(16) 0.0070(16) -0.0019(12)
C26 0.0335(16) 0.044(2) 0.080(3) -0.0032(19) 0.0067(17) -0.0034(14)
C27 0.0290(16) 0.056(2) 0.094(4) 0.015(2) 0.0061(19) 0.0015(15)
C28 0.0317(18) 0.050(2) 0.123(4) 0.002(2) 0.002(2) -0.0025(16)

loop_
_atom_type_symbol
_atom_type_description
_atom_type_scat_dispersion_real
_atom_type_scat_dispersion_imag
_atom_type_scat_source
C C 0.0181 0.0091 'International Tables Vol C Tables 4.2.6.8 and 6.1.1.4'
H H 0.0000 0.0000 'International Tables Vol C Tables 4.2.6.8 and 6.1.1.4'
N N 0.0311 0.0180 'International Tables Vol C Tables 4.2.6.8 and 6.1.1.4'
O O 0.0492 0.0322 'International Tables Vol C Tables 4.2.6.8 and 6.1.1.4'

loop_
_geom_angle_atom_site_label_1
_geom_angle_atom_site_label_2
_geom_angle_atom_site_label_3
_geom_angle
C1 N1 C5 115.8(2)
C10 N2 C6 117.3(2)
C11 N3 C15 115.8(3)
N1 C1 C2 124.6(3)
N1 C1 H1A 117.7
C2 C1 H1A 117.7
C3 C2 C1 119.2(3)
C3 C2 H2A 120.4
C1 C2 H2A 120.4
C2 C3 C4 116.8(2)
C2 C3 C6 122.2(2)
C4 C3 C6 121.0(3)
C5 C4 C3 119.2(3)
C5 C4 H4A 120.4
C3 C4 H4A 120.4
N1 C5 C4 124.4(3)
N1 C5 H5A 117.8
C4 C5 H5A 117.8
N2 C6 C7 122.9(2)
N2 C6 C3 115.8(2)
C7 C6 C3 121.3(2)
C6 C7 C8 120.3(3)
C6 C7 H7A 119.8
C8 C7 H7A 119.8
C7 C8 C9 116.4(2)
C7 C8 C16 122.1(3)
C9 C8 C16 121.4(2)
C10 C9 C8 119.7(2)
C10 C9 H9A 120.2
C8 C9 H9A 120.2
N2 C10 C9 123.3(2)
N2 C10 C13 116.3(2)
C9 C10 C13 120.3(2)
N3 C11 C12 124.1(3)
N3 C11 H11A 117.9
C12 C11 H11A 117.9
C11 C12 C13 119.7(3)
C11 C12 H12A 120.1
C13 C12 H12A 120.1
C14 C13 C12 116.7(3)
C14 C13 C10 122.0(2)
C12 C13 C10 121.3(2)
C15 C14 C13 119.5(3)
C15 C14 H14A 120.3
C13 C14 H14A 120.3
N3 C15 C14 124.2(3)
N3 C15 H15A 117.9
C14 C15 H15A 117.9
C17 C16 C21 117.2(3)
C17 C16 C8 121.0(2)
C21 C16 C8 121.8(2)
C18 C17 C16 121.7(2)
C18 C17 H17A 119.2
C16 C17 H17A 119.2
C17 C18 C19 120.5(3)
C17 C18 H18A 119.7
C19 C18 H18A 119.7
O1 C19 C20 125.6(2)
O1 C19 C18 115.5(3)
C20 C19 C18 118.9(2)
C19 C20 C21 119.9(3)
C19 C20 H20A 120.0
C21 C20 H20A 120.0
C20 C21 C16 121.8(3)
C20 C21 H21A 119.1
C16 C21 H21A 119.1
C19 O1 C22 117.6(2)
O1 C22 C23 108.2(2)
O1 C22 H22A 110.1
C23 C22 H22A 110.1
O1 C22 H22B 110.1
C23 C22 H22B 110.1
H22A C22 H22B 108.4
C22 C23 C24 111.0(3)
C22 C23 H23A 109.4
C24 C23 H23A 109.4
C22 C23 H23B 109.4
C24 C23 H23B 109.4
H23A C23 H23B 108.0
C25 C24 C23 113.5(3)
C25 C24 H24A 108.9
C23 C24 H24A 108.9
C25 C24 H24B 108.9
C23 C24 H24B 108.9
H24A C24 H24B 107.7
C24 C25 C26 112.6(3)
C24 C25 H25A 109.1
C26 C25 H25A 109.1
C24 C25 H25B 109.1
C26 C25 H25B 109.1
H25A C25 H25B 107.8
C27 C26 C25 113.6(4)
C27 C26 H26A 108.9
C25 C26 H26A 108.9
C27 C26 H26B 108.9
C25 C26 H26B 108.9
H26A C26 H26B 107.7
C26 C27 C28 111.6(4)
C26 C27 H27A 109.3
C28 C27 H27A 109.3
C26 C27 H27B 109.3
C28 C27 H27B 109.3
H27A C27 H27B 108.0
C27 C28 H28A 109.5
C27 C28 H28B 109.5
H28A C28 H28B 109.5
C27 C28 H28C 109.5
H28A C28 H28C 109.5
H28B C28 H28C 109.5

loop_
_geom_bond_atom_site_label_1
_geom_bond_atom_site_label_2
_geom_bond_distance
N1 C1 1.327(4)
N1 C5 1.331(4)
N2 C10 1.339(3)
N2 C6 1.339(4)
N3 C11 1.337(4)
N3 C15 1.340(4)
C1 C2 1.390(4)
C1 H1A 0.9500
C2 C3 1.389(4)
C2 H2A 0.9500
C3 C4 1.392(4)
C3 C6 1.495(4)
C4 C5 1.391(4)
C4 H4A 0.9500
C5 H5A 0.9500
C6 C7 1.389(4)
C7 C8 1.394(4)
C7 H7A 0.9500
C8 C9 1.397(4)
C8 C16 1.483(4)
C9 C10 1.393(4)
C9 H9A 0.9500
C10 C13 1.483(4)
C11 C12 1.378(4)
C11 H11A 0.9500
C12 C13 1.391(4)
C12 H12A 0.9500
C13 C14 1.390(4)
C14 C15 1.380(4)
C14 H14A 0.9500
C15 H15A 0.9500
C16 C17 1.394(4)
C16 C21 1.398(4)
C17 C18 1.374(4)
C17 H17A 0.9500
C18 C19 1.400(4)
C18 H18A 0.9500
C19 O1 1.361(3)
C19 C20 1.384(4)
C20 C21 1.390(4)
C20 H20A 0.9500
C21 H21A 0.9500
O1 C22 1.435(3)
C22 C23 1.507(4)
C22 H22A 0.9900
C22 H22B 0.9900
C23 C24 1.529(4)
C23 H23A 0.9900
C23 H23B 0.9900
C24 C25 1.517(4)
C24 H24A 0.9900
C24 H24B 0.9900
C25 C26 1.537(4)
C25 H25A 0.9900
C25 H25B 0.9900
C26 C27 1.514(5)
C26 H26A 0.9900
C26 H26B 0.9900
C27 C28 1.532(5)
C27 H27A 0.9900
C27 H27B 0.9900
C28 H28A 0.9800
C28 H28B 0.9800
C28 H28C 0.9800
